data_7234525
loop_
_publ_author_name
'Tianliang Chen'
'Zhihua Sun'
'Sangen Zhao'
'Chengmin Ji'
'Junhua Luo'

_publ_section_title
;
 An organic-inorganic hybrid co-crystal complex as a high-performance
 solid-state nonlinear optical switch
;
_journal_name_full 'Journal of Materials Chemistry C'
_journal_page_first 266
_journal_page_last 271
_journal_paper_doi 10.1039/C5TC03278D
_journal_volume 4
_journal_year 2016
_chemical_formula_moiety ' C6 H2 N2, Cl3 Fe H6 O3, 2(Cl)'
_chemical_formula_sum 'C6 H8 Cl5 Fe N2 O3'
_chemical_formula_weight 389.24
_space_group_IT_number 62
_space_group_name_Hall '-P 2ac 2n'
_space_group_name_H-M_alt 'P n m a'
_symmetry_cell_setting orthorhombic
_symmetry_space_group_name_H-M 'P n m a'
_atom_sites_solution_hydrogens geom
_atom_sites_solution_primary direct
_atom_sites_solution_secondary difmap
_cell_angle_alpha 90.00
_cell_angle_beta 90.00
_cell_angle_gamma 90.00
_cell_formula_units_Z 4
_cell_length_a 12.7268(6)
_cell_length_b 17.1535(7)
_cell_length_c 7.0352(3)
_cell_measurement_temperature 293(2)
_cell_volume 1535.85(12)
_computing_structure_refinement 'SHELXL-97 (Sheldrick, 1997)'
_computing_structure_solution 'SHELXS-97 (Sheldrick, 1990)'
_diffrn_ambient_temperature 293(2)
_diffrn_measured_fraction_theta_full 0.999
_diffrn_measured_fraction_theta_max 0.999
_diffrn_radiation_monochromator graphite
_diffrn_radiation_source 'fine-focus sealed tube'
_diffrn_radiation_type MoK\a
_diffrn_radiation_wavelength 0.71073
_diffrn_reflns_av_R_equivalents 0.0295
_diffrn_reflns_av_sigmaI/netI 0.0302
_diffrn_reflns_limit_h_max 9
_diffrn_reflns_limit_h_min -15
_diffrn_reflns_limit_k_max 21
_diffrn_reflns_limit_k_min -21
_diffrn_reflns_limit_l_max 8
_diffrn_reflns_limit_l_min -8
_diffrn_reflns_number 5151
_diffrn_reflns_theta_full 26.37
_diffrn_reflns_theta_max 26.37
_diffrn_reflns_theta_min 3.13
_exptl_absorpt_coefficient_mu 1.847
_exptl_crystal_colour orange-yellow
_exptl_crystal_density_diffrn 1.683
_exptl_crystal_density_method 'not measured'
_exptl_crystal_description cuboid
_exptl_crystal_F_000 772
_exptl_crystal_preparation 'phase transition'
_exptl_crystal_recrystallization_method 'Re-crystallisation from solvent: water'
_exptl_crystal_size_max 0.20
_exptl_crystal_size_mid 0.20
_exptl_crystal_size_min 0.10
_refine_diff_density_max 0.512
_refine_diff_density_min -0.766
_refine_diff_density_rms 0.189
_refine_ls_extinction_method none
_refine_ls_goodness_of_fit_ref 1.045
_refine_ls_hydrogen_treatment mixed
_refine_ls_matrix_type full
_refine_ls_number_parameters 115
_refine_ls_number_reflns 1618
_refine_ls_number_restraints 0
_refine_ls_restrained_S_all 1.045
_refine_ls_R_factor_all 0.0497
_refine_ls_R_factor_gt 0.0421
_refine_ls_shift/su_max 0.000
_refine_ls_shift/su_mean 0.000
_refine_ls_structure_factor_coef Fsqd
_refine_ls_weighting_details 'calc w=1/[\s^2^(Fo^2^)+(0.0798P)^2^+0.9401P] where P=(Fo^2^+2Fc^2^)/3'
_refine_ls_weighting_scheme calc
_refine_ls_wR_factor_gt 0.1188
_refine_ls_wR_factor_ref 0.1272
_reflns_number_gt 1390
_reflns_number_total 1618
_reflns_threshold_expression >2sigma(I)
_cod_data_source_file J-Mater-Chem-C-2016-4-266.cif
_cod_data_source_block 1
_cod_original_sg_symbol_H-M Pnma
_cod_original_formula_sum ' C6 H8 Cl5 Fe N2 O3'
_cod_database_code 7234525

loop_
_symmetry_equiv_pos_as_xyz
'x, y, z'
'-x+1/2, -y, z+1/2'
'x+1/2, -y+1/2, -z+1/2'
'-x, y+1/2, -z'
'-x, -y, -z'
'x-1/2, y, -z-1/2'
'-x-1/2, y-1/2, z-1/2'
'x, -y-1/2, z'

loop_
_atom_site_label
_atom_site_type_symbol
_atom_site_fract_x
_atom_site_fract_y
_atom_site_fract_z
_atom_site_U_iso_or_equiv
_atom_site_adp_type
_atom_site_occupancy
_atom_site_symmetry_multiplicity
_atom_site_calc_flag
_atom_site_refinement_flags
_atom_site_disorder_assembly
_atom_site_disorder_group
Fe1 Fe 0.34795(4) 0.7500 0.94561(8) 0.0268(2) Uani 1 2 d S . .
Cl2 Cl 0.44187(9) 0.7500 0.66186(15) 0.0364(3) Uani 1 2 d S . .
Cl1 Cl 0.34001(7) 0.61470(5) 0.96963(12) 0.0407(3) Uani 1 1 d . . .
Cl3 Cl 0.66220(7) 0.62999(5) 1.02661(14) 0.0452(3) Uani 1 1 d . . .
O3 O 0.2111(2) 0.7500 0.7932(5) 0.0386(7) Uani 1 2 d S . .
O2 O 0.4864(2) 0.7500 1.0962(5) 0.0365(7) Uani 1 2 d S . .
O1 O 0.2639(3) 0.7500 1.1968(5) 0.0422(8) Uani 1 2 d S . .
C6 C 0.5351(8) 0.5013(6) 0.7206(14) 0.061(2) Uani 0.50 1 d P . .
C1 C 0.5717(11) 0.4325(8) 0.6032(15) 0.085(4) Uani 0.50 1 d P . .
C2 C 0.5275(14) 0.5845(5) 0.4369(17) 0.092(5) Uani 0.50 1 d P . .
C3 C 0.4141(8) 0.4362(9) 0.431(2) 0.105(5) Uani 0.50 1 d P . .
C4 C 0.3763(7) 0.5056(7) 0.5436(17) 0.072(3) Uani 0.50 1 d P . .
C5 C 0.5580(18) 0.5145(5) 0.311(2) 0.127(8) Uani 0.50 1 d P . .
N1 N 0.4703(3) 0.55493(15) 0.5981(4) 0.0431(7) Uani 1 1 d . . .
H1 H 0.4470 0.5929 0.6762 0.052 Uiso 1 1 d R . .
H3C H 0.2091 0.7035 0.7197 0.075(14) Uiso 1 1 d R . .
H2C H 0.5259 0.7106 1.0758 0.079(16) Uiso 1 1 d R . .
H1C H 0.2307 0.7026 1.2205 0.12(2) Uiso 1 1 d R . .

loop_
_atom_site_aniso_label
_atom_site_aniso_U_11
_atom_site_aniso_U_22
_atom_site_aniso_U_33
_atom_site_aniso_U_23
_atom_site_aniso_U_13
_atom_site_aniso_U_12
Fe1 0.0278(4) 0.0256(4) 0.0270(4) 0.000 0.0050(2) 0.000
Cl2 0.0386(6) 0.0400(6) 0.0307(5) 0.000 0.0114(4) 0.000
Cl1 0.0542(6) 0.0252(4) 0.0428(5) -0.0010(3) 0.0134(4) -0.0003(3)
Cl3 0.0514(6) 0.0317(5) 0.0523(6) -0.0030(4) -0.0069(4) 0.0012(3)
O3 0.0281(17) 0.0438(18) 0.0439(18) 0.000 -0.0009(14) 0.000
O2 0.0352(18) 0.0382(17) 0.0360(16) 0.000 -0.0034(14) 0.000
O1 0.058(2) 0.0295(16) 0.0388(17) 0.000 0.0242(16) 0.000
C6 0.066(6) 0.068(6) 0.050(5) -0.016(4) -0.027(5) 0.004(5)
C1 0.098(9) 0.100(9) 0.056(5) -0.023(6) -0.020(6) 0.056(7)
C2 0.172(14) 0.024(4) 0.081(7) -0.005(4) 0.088(9) -0.005(6)
C3 0.044(6) 0.135(12) 0.137(11) -0.094(10) -0.013(6) -0.008(6)
C4 0.038(5) 0.080(7) 0.099(8) -0.036(6) -0.013(5) 0.020(5)
C5 0.26(2) 0.029(4) 0.091(9) 0.009(5) 0.112(13) 0.007(8)
N1 0.065(2) 0.0291(14) 0.0355(14) -0.0082(11) 0.0195(14) 0.0025(13)

loop_
_atom_type_symbol
_atom_type_description
_atom_type_scat_dispersion_real
_atom_type_scat_dispersion_imag
_atom_type_scat_source
C C 0.0033 0.0016 'International Tables Vol C Tables 4.2.6.8 and 6.1.1.4'
H H 0.0000 0.0000 'International Tables Vol C Tables 4.2.6.8 and 6.1.1.4'
Cl Cl 0.1484 0.1585 'International Tables Vol C Tables 4.2.6.8 and 6.1.1.4'
Fe Fe 0.3463 0.8444 'International Tables Vol C Tables 4.2.6.8 and 6.1.1.4'
N N 0.0061 0.0033 'International Tables Vol C Tables 4.2.6.8 and 6.1.1.4'
O O 0.0106 0.0060 'International Tables Vol C Tables 4.2.6.8 and 6.1.1.4'

loop_
_geom_angle_atom_site_label_1
_geom_angle_atom_site_label_2
_geom_angle_atom_site_label_3
_geom_angle
_geom_angle_site_symmetry_1
_geom_angle_site_symmetry_3
O3 Fe1 O2 179.41(13) . .
O3 Fe1 O1 90.42(14) . .
O2 Fe1 O1 90.18(14) . .
O3 Fe1 Cl2 89.30(10) . .
O2 Fe1 Cl2 90.11(10) . .
O1 Fe1 Cl2 179.72(11) . .
O3 Fe1 Cl1 90.06(3) . 8_575
O2 Fe1 Cl1 89.99(3) . 8_575
O1 Fe1 Cl1 85.15(2) . 8_575
Cl2 Fe1 Cl1 94.85(2) . 8_575
O3 Fe1 Cl1 90.06(3) . .
O2 Fe1 Cl1 89.99(3) . .
O1 Fe1 Cl1 85.15(2) . .
Cl2 Fe1 Cl1 94.85(2) . .
Cl1 Fe1 Cl1 170.30(5) 8_575 .
C5 C6 N1 60.4(7) 5_666 .
C5 C6 C1 91.5(9) 5_666 .
N1 C6 C1 109.4(7) . .
C5 C6 C3 113.9(10) 5_666 5_666
N1 C6 C3 56.4(6) . 5_666
C1 C6 C3 92.0(9) . 5_666
C5 C6 C2 50.2(7) 5_666 5_666
N1 C6 C2 85.1(6) . 5_666
C1 C6 C2 41.3(6) . 5_666
C3 C6 C2 106.1(6) 5_666 5_666
C2 C1 C6 89.8(8) 5_666 .
C2 C1 N1 60.1(6) 5_666 5_666
C6 C1 N1 106.8(7) . 5_666
C2 C1 C4 113.4(9) 5_666 5_666
C6 C1 C4 87.9(9) . 5_666
N1 C1 C4 57.4(6) 5_666 5_666
C2 C1 C5 51.2(8) 5_666 5_666
C6 C1 C5 38.6(6) . 5_666
N1 C1 C5 85.9(7) 5_666 5_666
C4 C1 C5 103.6(7) 5_666 5_666
C3 C2 C1 131.6(12) 5_666 5_666
C3 C2 N1 67.1(8) 5_666 .
C1 C2 N1 66.9(7) 5_666 .
C3 C2 C5 93.4(12) 5_666 .
C1 C2 C5 86.8(12) 5_666 .
N1 C2 C5 107.8(6) . .
C3 C2 C4 49.8(7) 5_666 5_666
C1 C2 C4 115.5(8) 5_666 5_666
N1 C2 C4 89.0(7) . 5_666
C5 C2 C4 43.6(9) . 5_666
C3 C2 C6 116.1(8) 5_666 5_666
C1 C2 C6 48.9(7) 5_666 5_666
N1 C2 C6 88.6(7) . 5_666
C5 C2 C6 38.0(9) . 5_666
C4 C2 C6 73.2(5) 5_666 5_666
C2 C3 N1 62.7(6) 5_666 5_666
C2 C3 C4 91.2(9) 5_666 .
N1 C3 C4 107.8(7) 5_666 .
C2 C3 C6 116.0(10) 5_666 5_666
N1 C3 C6 57.2(6) 5_666 5_666
C4 C3 C6 87.2(10) . 5_666
C2 C3 C5 49.1(7) 5_666 5_666
N1 C3 C5 84.6(7) 5_666 5_666
C4 C3 C5 42.1(6) . 5_666
C6 C3 C5 103.8(7) 5_666 5_666
C5 C4 C3 90.1(9) 5_666 .
C5 C4 N1 57.9(7) 5_666 .
C3 C4 N1 108.8(7) . .
C5 C4 C1 113.2(10) 5_666 5_666
C3 C4 C1 92.9(10) . 5_666
N1 C4 C1 58.2(6) . 5_666
C5 C4 C2 51.1(7) 5_666 5_666
C3 C4 C2 39.0(6) . 5_666
N1 C4 C2 86.0(6) . 5_666
C1 C4 C2 107.7(7) 5_666 5_666
C6 C5 C4 131.6(11) 5_666 5_666
C6 C5 N1 69.4(8) 5_666 5_666
C4 C5 N1 66.3(8) 5_666 5_666
C6 C5 C2 91.8(13) 5_666 .
C4 C5 C2 85.3(12) 5_666 .
N1 C5 C2 109.5(7) 5_666 .
C6 C5 C1 49.8(9) 5_666 5_666
C4 C5 C1 113.3(8) 5_666 5_666
N1 C5 C1 92.1(9) 5_666 5_666
C2 C5 C1 42.0(8) . 5_666
C6 C5 C3 114.6(9) 5_666 5_666
C4 C5 C3 47.8(7) 5_666 5_666
N1 C5 C3 89.3(8) 5_666 5_666
C2 C5 C3 37.5(8) . 5_666
C1 C5 C3 71.4(5) 5_666 5_666
C5 N1 C2 142.3(6) 5_666 .
C5 N1 C3 113.7(11) 5_666 5_666
C2 N1 C3 50.2(8) . 5_666
C5 N1 C6 50.1(9) 5_666 .
C2 N1 C6 112.9(9) . .
C3 N1 C6 66.4(8) 5_666 .
C5 N1 C4 55.8(10) 5_666 .
C2 N1 C4 113.4(9) . .
C3 N1 C4 143.2(5) 5_666 .
C6 N1 C4 103.7(6) . .
C5 N1 C1 117.1(11) 5_666 5_666
C2 N1 C1 53.0(8) . 5_666
C3 N1 C1 101.8(8) 5_666 5_666
C6 N1 C1 143.8(5) . 5_666
C4 N1 C1 64.4(8) . 5_666

loop_
_geom_bond_atom_site_label_1
_geom_bond_atom_site_label_2
_geom_bond_distance
_geom_bond_site_symmetry_2
Fe1 O3 2.046(3) .
Fe1 O2 2.056(3) .
Fe1 O1 2.066(3) .
Fe1 Cl2 2.3267(11) .
Fe1 Cl1 2.3292(8) 8_575
Fe1 Cl1 2.3292(8) .
C6 C5 1.24(2) 5_666
C6 N1 1.507(10) .
C6 C1 1.513(13) .
C6 C3 1.64(2) 5_666
C6 C2 2.008(16) 5_666
C1 C2 1.326(19) 5_666
C1 N1 1.529(10) 5_666
C1 C4 1.622(19) 5_666
C1 C5 1.98(2) 5_666
C2 C3 1.245(19) 5_666
C2 C1 1.326(19) 5_666
C2 N1 1.440(9) .
C2 C5 1.543(12) .
C2 C4 1.977(17) 5_666
C2 C6 2.008(16) 5_666
C3 C2 1.245(19) 5_666
C3 N1 1.493(11) 5_666
C3 C4 1.510(14) .
C3 C6 1.64(2) 5_666
C3 C5 2.039(19) 5_666
C4 C5 1.37(2) 5_666
C4 N1 1.514(11) .
C4 C1 1.622(19) 5_666
C4 C2 1.977(17) 5_666
C5 C6 1.24(2) 5_666
C5 C4 1.37(2) 5_666
C5 N1 1.400(9) 5_666
C5 C1 1.98(2) 5_666
C5 C3 2.039(19) 5_666
N1 C5 1.400(9) 5_666
N1 C3 1.493(11) 5_666
N1 C1 1.529(10) 5_666
